data_7210274
loop_
_publ_author_name
'Cao, Jing'
'Liu, Jia-Cheng'
'Deng, Wen-Ting'
'Jin, Neng-Zhi'

_publ_section_title
;
 Structurally diverse copper(ii) complexes with pyridazine-integrated with
 pyrazine--Schiff base ligand featuring an easily lost proton in the
 hydrazone backbone
;
_journal_issue 32
_journal_name_full CrystEngComm
_journal_page_first 6359
_journal_paper_doi 10.1039/c3ce40605a
_journal_volume 15
_journal_year 2013
_chemical_formula_sum 'C10 H13 Cl3 Cu N6 O10'
_chemical_formula_weight 547.15
_chemical_name_systematic
;
?
;
_space_group_IT_number 61
_symmetry_cell_setting orthorhombic
_symmetry_space_group_name_Hall '-P 2ac 2ab'
_symmetry_space_group_name_H-M 'P b c a'
_atom_sites_solution_hydrogens geom
_atom_sites_solution_primary direct
_atom_sites_solution_secondary difmap
_audit_creation_method SHELXL-97
_cell_angle_alpha 90.00
_cell_angle_beta 90.00
_cell_angle_gamma 90.00
_cell_formula_units_Z 8
_cell_length_a 10.8122(10)
_cell_length_b 11.1482(11)
_cell_length_c 31.445(3)
_cell_measurement_reflns_used 5340
_cell_measurement_temperature 248(2)
_cell_measurement_theta_max 25.89
_cell_measurement_theta_min 2.29
_cell_volume 3790.3(6)
_computing_structure_refinement 'SHELXL-97 (Sheldrick, 1997)'
_computing_structure_solution 'SHELXS-97 (Sheldrick, 1990)'
_diffrn_ambient_temperature 248(2)
_diffrn_measured_fraction_theta_full 0.999
_diffrn_measured_fraction_theta_max 0.999
_diffrn_radiation_monochromator graphite
_diffrn_radiation_source 'fine-focus sealed tube'
_diffrn_radiation_type MoK\a
_diffrn_radiation_wavelength 0.71073
_diffrn_reflns_av_R_equivalents 0.0373
_diffrn_reflns_av_sigmaI/netI 0.0279
_diffrn_reflns_limit_h_max 14
_diffrn_reflns_limit_h_min -13
_diffrn_reflns_limit_k_max 14
_diffrn_reflns_limit_k_min -13
_diffrn_reflns_limit_l_max 40
_diffrn_reflns_limit_l_min -41
_diffrn_reflns_number 25525
_diffrn_reflns_theta_full 28.28
_diffrn_reflns_theta_max 28.28
_diffrn_reflns_theta_min 1.30
_exptl_absorpt_coefficient_mu 1.642
_exptl_absorpt_correction_T_max 0.7455
_exptl_absorpt_correction_T_min 0.7039
_exptl_absorpt_correction_type multi-scan
_exptl_absorpt_process_details SADABS
_exptl_crystal_colour blue
_exptl_crystal_density_diffrn 1.918
_exptl_crystal_density_method 'not measured'
_exptl_crystal_description block
_exptl_crystal_F_000 2200
_exptl_crystal_size_max 0.23
_exptl_crystal_size_mid 0.21
_exptl_crystal_size_min 0.19
_refine_diff_density_max 0.608
_refine_diff_density_min -0.376
_refine_diff_density_rms 0.074
_refine_ls_extinction_method none
_refine_ls_goodness_of_fit_ref 1.020
_refine_ls_hydrogen_treatment mixed
_refine_ls_matrix_type full
_refine_ls_number_parameters 285
_refine_ls_number_reflns 4705
_refine_ls_number_restraints 6
_refine_ls_restrained_S_all 1.020
_refine_ls_R_factor_all 0.0477
_refine_ls_R_factor_gt 0.0358
_refine_ls_shift/su_max 0.014
_refine_ls_shift/su_mean 0.000
_refine_ls_structure_factor_coef Fsqd
_refine_ls_weighting_details 'calc w=1/[\s^2^(Fo^2^)+(0.0488P)^2^+3.3961P] where P=(Fo^2^+2Fc^2^)/3'
_refine_ls_weighting_scheme calc
_refine_ls_wR_factor_gt 0.0938
_refine_ls_wR_factor_ref 0.1004
_reflns_number_gt 3753
_reflns_number_total 4705
_reflns_threshold_expression >2sigma(I)
_cod_data_source_file c3ce40605a.txt
_cod_data_source_block 6
_cod_depositor_comments
;
The following automatic conversions were performed:

'_symmetry_cell_setting' value 'Orthorhombic' changed to
'orthorhombic' according to
/home/saulius/struct/CIF-dictionaries/cif_core.dic dictionary named
'cif_core.dic' version 2.4.2 from 2011-04-26.

Automatic conversion script
Id: cif_fix_values 1891 2012-01-12 08:04:46Z andrius 
;
_cod_original_sg_symbol_H-M 'Pbca '
_cod_database_code 7210274

loop_
_symmetry_equiv_pos_as_xyz
'x, y, z'
'-x+1/2, -y, z+1/2'
'-x, y+1/2, -z+1/2'
'x+1/2, -y+1/2, -z'
'-x, -y, -z'
'x-1/2, y, -z-1/2'
'x, -y-1/2, z-1/2'
'-x-1/2, y-1/2, z'

loop_
_atom_site_label
_atom_site_type_symbol
_atom_site_fract_x
_atom_site_fract_y
_atom_site_fract_z
_atom_site_U_iso_or_equiv
_atom_site_adp_type
_atom_site_occupancy
_atom_site_symmetry_multiplicity
_atom_site_calc_flag
_atom_site_refinement_flags
C1 C 1.1029(3) 1.1583(2) 0.64570(9) 0.0363(6) Uani 1 1 d .
C2 C 1.1534(3) 1.1239(3) 0.68479(8) 0.0392(6) Uani 1 1 d .
H2 H 1.1951 1.1795 0.7021 0.047 Uiso 1 1 calc R
C3 C 1.1404(3) 1.0082(2) 0.69683(8) 0.0375(6) Uani 1 1 d .
H3 H 1.1750 0.9792 0.7223 0.045 Uiso 1 1 calc R
C4 C 1.0728(2) 0.9335(2) 0.66953(7) 0.0289(5) Uani 1 1 d .
C5 C 0.9448(2) 0.6483(2) 0.65270(8) 0.0266(5) Uani 1 1 d .
C6 C 0.9830(3) 0.5643(2) 0.68693(9) 0.0398(6) Uani 1 1 d .
H6A H 0.9162 0.5556 0.7073 0.060 Uiso 1 1 calc R
H6B H 1.0557 0.5956 0.7012 0.060 Uiso 1 1 calc R
H6C H 1.0022 0.4866 0.6746 0.060 Uiso 1 1 calc R
C7 C 0.8588(2) 0.6148(2) 0.61827(7) 0.0245(4) Uani 1 1 d .
C8 C 0.7971(2) 0.5066(2) 0.61668(8) 0.0283(5) Uani 1 1 d .
H8 H 0.8157 0.4471 0.6369 0.034 Uiso 1 1 calc R
C9 C 0.6908(2) 0.5678(2) 0.55771(8) 0.0331(5) Uani 1 1 d .
H9 H 0.6324 0.5534 0.5362 0.040 Uiso 1 1 calc R
C10 C 0.7545(2) 0.6763(2) 0.55834(7) 0.0326(5) Uani 1 1 d .
H10 H 0.7399 0.7332 0.5369 0.039 Uiso 1 1 calc R
Cl1 Cl 1.12431(9) 1.30296(6) 0.62821(3) 0.0526(2) Uani 1 1 d .
Cl2 Cl 0.17530(6) 0.73434(6) 0.78798(2) 0.03906(16) Uani 1 1 d .
Cl3 Cl 0.32906(6) 0.05652(6) 0.55472(2) 0.04189(17) Uani 1 1 d .
Cu1 Cu 0.92658(3) 0.85487(3) 0.600874(9) 0.02749(10) Uani 1 1 d .
H2W H 0.916(2) 0.759(3) 0.4653(12) 0.065(12) Uiso 1 1 d D
H3W H 0.984(5) 0.6620(18) 0.4794(17) 0.11(2) Uiso 1 1 d D
H4W H 1.0871(17) 0.893(3) 0.5462(10) 0.045(10) Uiso 1 1 d D
N1 N 1.0406(2) 1.08842(19) 0.62052(7) 0.0369(5) Uani 1 1 d .
N2 N 1.0251(2) 0.97370(18) 0.63318(6) 0.0305(4) Uani 1 1 d .
N3 N 1.05386(19) 0.81424(19) 0.67811(7) 0.0330(5) Uani 1 1 d .
H3A H 1.0868 0.7778 0.6998 0.040 Uiso 1 1 calc R
N4 N 0.97855(18) 0.75809(17) 0.64948(6) 0.0265(4) Uani 1 1 d .
N5 N 0.83549(18) 0.70055(17) 0.58881(6) 0.0258(4) Uani 1 1 d .
N6 N 0.71131(18) 0.48434(17) 0.58702(6) 0.0277(4) Uani 1 1 d .
O1 O 0.9814(3) 0.7358(2) 0.47820(8) 0.0602(6) Uani 1 1 d D
O2 O 0.2737(3) 0.1540(3) 0.53408(11) 0.0975(11) Uani 1 1 d .
O3 O 0.3287(3) 0.0716(3) 0.59932(9) 0.0962(11) Uani 1 1 d .
O4 O 0.2629(3) -0.0509(3) 0.54563(11) 0.0862(9) Uani 1 1 d .
O5 O 0.4542(2) 0.0393(3) 0.54215(10) 0.0797(8) Uani 1 1 d .
O6 O 0.0643(2) 0.7767(2) 0.76736(7) 0.0595(6) Uani 1 1 d .
O7 O 0.2791(3) 0.7937(3) 0.76994(9) 0.0825(9) Uani 1 1 d .
O8 O 0.1674(2) 0.7599(2) 0.83228(6) 0.0551(6) Uani 1 1 d .
O9 O 0.1868(3) 0.6094(2) 0.78164(10) 0.0840(9) Uani 1 1 d .
O10 O 1.01547(18) 0.87857(18) 0.54410(6) 0.0377(4) Uani 1 1 d D
H1W H 0.9962 0.8236 0.5276 0.057 Uiso 1 1 calc RD

loop_
_atom_site_aniso_label
_atom_site_aniso_U_11
_atom_site_aniso_U_22
_atom_site_aniso_U_33
_atom_site_aniso_U_23
_atom_site_aniso_U_13
_atom_site_aniso_U_12
C1 0.0441(15) 0.0265(12) 0.0383(14) -0.0014(10) 0.0021(11) -0.0060(11)
C2 0.0474(16) 0.0369(14) 0.0334(13) -0.0078(11) -0.0046(11) -0.0099(12)
C3 0.0472(15) 0.0373(14) 0.0279(12) -0.0024(10) -0.0068(11) -0.0060(12)
C4 0.0309(12) 0.0289(12) 0.0267(11) -0.0010(9) 0.0004(9) -0.0008(10)
C5 0.0280(11) 0.0246(11) 0.0273(11) 0.0018(9) -0.0013(9) 0.0016(9)
C6 0.0501(16) 0.0303(13) 0.0390(14) 0.0095(11) -0.0128(12) -0.0018(12)
C7 0.0263(11) 0.0229(11) 0.0242(11) 0.0008(8) 0.0016(8) 0.0014(9)
C8 0.0321(12) 0.0241(11) 0.0286(11) 0.0047(9) -0.0018(9) 0.0005(10)
C9 0.0373(13) 0.0322(13) 0.0299(12) 0.0054(10) -0.0069(10) -0.0087(11)
C10 0.0422(14) 0.0294(12) 0.0263(11) 0.0076(9) -0.0068(10) -0.0071(11)
Cl1 0.0761(5) 0.0286(3) 0.0531(4) 0.0020(3) -0.0061(4) -0.0150(3)
Cl2 0.0463(4) 0.0410(4) 0.0298(3) -0.0052(2) -0.0028(3) 0.0060(3)
Cl3 0.0398(3) 0.0398(4) 0.0461(4) 0.0019(3) 0.0012(3) -0.0031(3)
Cu1 0.03573(17) 0.02182(15) 0.02491(15) 0.00248(10) -0.00483(11) -0.00385(12)
N1 0.0509(13) 0.0253(11) 0.0345(11) 0.0008(8) -0.0067(10) -0.0063(10)
N2 0.0389(11) 0.0249(10) 0.0277(10) 0.0004(8) -0.0042(9) -0.0032(9)
N3 0.0396(12) 0.0294(10) 0.0300(10) 0.0021(8) -0.0117(9) -0.0032(9)
N4 0.0277(9) 0.0254(10) 0.0265(9) 0.0007(7) -0.0039(8) -0.0002(8)
N5 0.0286(10) 0.0234(9) 0.0253(9) 0.0027(7) 0.0000(8) -0.0010(8)
N6 0.0304(10) 0.0248(10) 0.0278(10) 0.0020(8) 0.0007(8) -0.0026(8)
O1 0.0762(18) 0.0532(15) 0.0511(14) -0.0089(11) -0.0162(12) -0.0048(14)
O2 0.099(2) 0.079(2) 0.115(3) 0.0474(19) -0.003(2) 0.0213(18)
O3 0.098(2) 0.132(3) 0.0582(17) -0.0279(17) -0.0064(15) 0.029(2)
O4 0.0625(16) 0.0639(18) 0.132(3) 0.0012(17) -0.0211(17) -0.0228(14)
O5 0.0480(14) 0.086(2) 0.105(2) -0.0019(17) 0.0175(14) -0.0039(14)
O6 0.0620(14) 0.0764(17) 0.0402(12) 0.0038(11) -0.0175(10) 0.0129(12)
O7 0.0653(17) 0.106(2) 0.0764(18) 0.0061(17) 0.0134(14) -0.0184(16)
O8 0.0677(15) 0.0688(15) 0.0286(10) -0.0077(9) -0.0076(10) 0.0142(12)
O9 0.113(2) 0.0457(14) 0.093(2) -0.0230(14) -0.0099(18) 0.0210(15)
O10 0.0377(11) 0.0424(11) 0.0330(9) -0.0047(8) 0.0085(8) -0.0087(9)

loop_
_atom_type_symbol
_atom_type_description
_atom_type_scat_dispersion_real
_atom_type_scat_dispersion_imag
_atom_type_scat_source
C C 0.0033 0.0016 'International Tables Vol C Tables 4.2.6.8 and 6.1.1.4'
H H 0.0000 0.0000 'International Tables Vol C Tables 4.2.6.8 and 6.1.1.4'
N N 0.0061 0.0033 'International Tables Vol C Tables 4.2.6.8 and 6.1.1.4'
O O 0.0106 0.0060 'International Tables Vol C Tables 4.2.6.8 and 6.1.1.4'
Cl Cl 0.1484 0.1585 'International Tables Vol C Tables 4.2.6.8 and 6.1.1.4'
Cu Cu 0.3201 1.2651 'International Tables Vol C Tables 4.2.6.8 and 6.1.1.4'

loop_
_geom_angle_atom_site_label_1
_geom_angle_atom_site_label_2
_geom_angle_atom_site_label_3
_geom_angle
_geom_angle_site_symmetry_3
N1 C1 C2 125.0(2) .
N1 C1 Cl1 115.9(2) .
C2 C1 Cl1 119.0(2) .
C3 C2 C1 117.8(2) .
C3 C2 H2 121.1 .
C1 C2 H2 121.1 .
C2 C3 C4 116.7(2) .
C2 C3 H3 121.6 .
C4 C3 H3 121.6 .
N2 C4 N3 115.9(2) .
N2 C4 C3 121.9(2) .
N3 C4 C3 122.2(2) .
N4 C5 C7 111.3(2) .
N4 C5 C6 125.5(2) .
C7 C5 C6 123.2(2) .
C5 C6 H6A 109.5 .
C5 C6 H6B 109.5 .
H6A C6 H6B 109.5 .
C5 C6 H6C 109.5 .
H6A C6 H6C 109.5 .
H6B C6 H6C 109.5 .
N5 C7 C8 120.2(2) .
N5 C7 C5 116.1(2) .
C8 C7 C5 123.6(2) .
N6 C8 C7 121.5(2) .
N6 C8 H8 119.2 .
C7 C8 H8 119.2 .
N6 C9 C10 121.1(2) .
N6 C9 H9 119.4 .
C10 C9 H9 119.4 .
N5 C10 C9 120.9(2) .
N5 C10 H10 119.5 .
C9 C10 H10 119.5 .
O9 Cl2 O7 109.5(2) .
O9 Cl2 O8 109.91(17) .
O7 Cl2 O8 110.16(17) .
O9 Cl2 O6 109.40(17) .
O7 Cl2 O6 108.99(17) .
O8 Cl2 O6 108.90(14) .
O2 Cl3 O3 111.5(2) .
O2 Cl3 O5 112.5(2) .
O3 Cl3 O5 107.1(2) .
O2 Cl3 O4 110.2(2) .
O3 Cl3 O4 107.3(2) .
O5 Cl3 O4 107.97(19) .
N4 Cu1 N2 79.25(8) .
N4 Cu1 N5 79.44(8) .
N2 Cu1 N5 158.30(8) .
N4 Cu1 O10 128.27(9) .
N2 Cu1 O10 96.24(8) .
N5 Cu1 O10 100.10(8) .
N4 Cu1 N6 137.64(8) 8_765
N2 Cu1 N6 91.61(8) 8_765
N5 Cu1 N6 101.45(8) 8_765
O10 Cu1 N6 93.62(8) 8_765
C1 N1 N2 116.9(2) .
C4 N2 N1 121.6(2) .
C4 N2 Cu1 115.07(16) .
N1 N2 Cu1 123.34(16) .
N4 N3 C4 113.80(19) .
N4 N3 H3A 123.1 .
C4 N3 H3A 123.1 .
C5 N4 N3 123.7(2) .
C5 N4 Cu1 120.50(16) .
N3 N4 Cu1 115.73(15) .
C10 N5 C7 118.2(2) .
C10 N5 Cu1 129.17(16) .
C7 N5 Cu1 112.48(15) .
C9 N6 C8 118.0(2) .
C9 N6 Cu1 120.16(16) 8_755
C8 N6 Cu1 118.05(15) 8_755
H2W O1 H3W 111(4) .
Cu1 O10 H4W 114(2) .
Cu1 O10 H1W 109.5 .
H4W O10 H1W 116.4 .

loop_
_geom_bond_atom_site_label_1
_geom_bond_atom_site_label_2
_geom_bond_distance
_geom_bond_site_symmetry_2
C1 N1 1.299(3) .
C1 C2 1.398(4) .
C1 Cl1 1.720(3) .
C2 C3 1.352(4) .
C2 H2 0.9400 .
C3 C4 1.401(3) .
C3 H3 0.9400 .
C4 N2 1.332(3) .
C4 N3 1.372(3) .
C5 N4 1.281(3) .
C5 C7 1.475(3) .
C5 C6 1.486(3) .
C6 H6A 0.9700 .
C6 H6B 0.9700 .
C6 H6C 0.9700 .
C7 N5 1.355(3) .
C7 C8 1.379(3) .
C8 N6 1.339(3) .
C8 H8 0.9400 .
C9 N6 1.328(3) .
C9 C10 1.392(3) .
C9 H9 0.9400 .
C10 N5 1.326(3) .
C10 H10 0.9400 .
Cl2 O9 1.412(3) .
Cl2 O7 1.421(3) .
Cl2 O8 1.424(2) .
Cl2 O6 1.444(2) .
Cl3 O2 1.400(3) .
Cl3 O3 1.412(3) .
Cl3 O5 1.422(3) .
Cl3 O4 1.424(3) .
Cu1 N4 1.9534(19) .
Cu1 N2 1.980(2) .
Cu1 N5 2.018(2) .
Cu1 O10 2.0446(18) .
Cu1 N6 2.1204(19) 8_765
N1 N2 1.350(3) .
N3 N4 1.366(3) .
N3 H3A 0.8700 .
N6 Cu1 2.1204(19) 8_755
O1 H2W 0.857(18) .
O1 H3W 0.824(19) .
O10 H4W 0.793(17) .
O10 H1W 0.8300 .

loop_
_geom_torsion_atom_site_label_1
_geom_torsion_atom_site_label_2
_geom_torsion_atom_site_label_3
_geom_torsion_atom_site_label_4
_geom_torsion
_geom_torsion_site_symmetry_1
_geom_torsion_site_symmetry_4
N1 C1 C2 C3 2.4(5) . .
Cl1 C1 C2 C3 -176.9(2) . .
C1 C2 C3 C4 -2.4(4) . .
C2 C3 C4 N2 0.9(4) . .
C2 C3 C4 N3 179.6(2) . .
N4 C5 C7 N5 3.1(3) . .
C6 C5 C7 N5 -178.4(2) . .
N4 C5 C7 C8 -172.4(2) . .
C6 C5 C7 C8 6.2(4) . .
N5 C7 C8 N6 -1.6(4) . .
C5 C7 C8 N6 173.7(2) . .
N6 C9 C10 N5 -1.5(4) . .
C2 C1 N1 N2 -0.7(4) . .
Cl1 C1 N1 N2 178.57(19) . .
N3 C4 N2 N1 -178.0(2) . .
C3 C4 N2 N1 0.8(4) . .
N3 C4 N2 Cu1 4.0(3) . .
C3 C4 N2 Cu1 -177.3(2) . .
C1 N1 N2 C4 -0.9(4) . .
C1 N1 N2 Cu1 177.0(2) . .
N4 Cu1 N2 C4 -1.01(18) . .
N5 Cu1 N2 C4 9.9(4) . .
O10 Cu1 N2 C4 -128.84(18) . .
N6 Cu1 N2 C4 137.34(18) 8_765 .
N4 Cu1 N2 N1 -179.0(2) . .
N5 Cu1 N2 N1 -168.1(2) . .
O10 Cu1 N2 N1 53.2(2) . .
N6 Cu1 N2 N1 -40.7(2) 8_765 .
N2 C4 N3 N4 -5.7(3) . .
C3 C4 N3 N4 175.6(2) . .
C7 C5 N4 N3 177.2(2) . .
C6 C5 N4 N3 -1.3(4) . .
C7 C5 N4 Cu1 -4.6(3) . .
C6 C5 N4 Cu1 176.9(2) . .
C4 N3 N4 C5 -176.9(2) . .
C4 N3 N4 Cu1 4.8(3) . .
N2 Cu1 N4 C5 179.5(2) . .
N5 Cu1 N4 C5 3.59(19) . .
O10 Cu1 N4 C5 -91.0(2) . .
N6 Cu1 N4 C5 99.0(2) 8_765 .
N2 Cu1 N4 N3 -2.14(16) . .
N5 Cu1 N4 N3 -178.06(18) . .
O10 Cu1 N4 N3 87.35(18) . .
N6 Cu1 N4 N3 -82.6(2) 8_765 .
C9 C10 N5 C7 2.9(4) . .
C9 C10 N5 Cu1 -173.04(19) . .
C8 C7 N5 C10 -1.4(3) . .
C5 C7 N5 C10 -177.0(2) . .
C8 C7 N5 Cu1 175.22(17) . .
C5 C7 N5 Cu1 -0.4(2) . .
N4 Cu1 N5 C10 174.7(2) . .
N2 Cu1 N5 C10 163.8(2) . .
O10 Cu1 N5 C10 -57.9(2) . .
N6 Cu1 N5 C10 37.9(2) 8_765 .
N4 Cu1 N5 C7 -1.43(16) . .
N2 Cu1 N5 C7 -12.3(3) . .
O10 Cu1 N5 C7 125.92(16) . .
N6 Cu1 N5 C7 -138.25(16) 8_765 .
C10 C9 N6 C8 -1.5(4) . .
C10 C9 N6 Cu1 156.1(2) . 8_755
C7 C8 N6 C9 3.0(4) . .
C7 C8 N6 Cu1 -155.04(18) . 8_755
